data_7202250
loop_
_publ_author_name
'Burrows, Andrew D.'
'Cassar, Kevin'
'Mahon, Mary F.'
'Rigby, Sean P.'
'Warren, John E.'

_publ_section_title
;
 Synthesis and characterisation of metal--organic frameworks containing
 bis(\b-diketonate) linkers
;
_journal_issue 10
_journal_name_full CrystEngComm
_journal_page_first 1474
_journal_paper_doi 10.1039/b808350a
_journal_volume 10
_journal_year 2008
_chemical_formula_sum 'C21 H32 O11 Zn2'
_chemical_formula_weight 591.21
_chemical_name_systematic
;
?
;
_space_group_IT_number 4
_symmetry_cell_setting monoclinic
_symmetry_space_group_name_Hall 'P 2yb'
_symmetry_space_group_name_H-M 'P 1 21 1'
_atom_sites_solution_hydrogens geom
_atom_sites_solution_primary direct
_atom_sites_solution_secondary difmap
_audit_creation_method SHELXL-97
_cell_angle_alpha 90.00
_cell_angle_beta 90.190(9)
_cell_angle_gamma 90.00
_cell_formula_units_Z 2
_cell_length_a 7.539(4)
_cell_length_b 13.843(8)
_cell_length_c 12.155(7)
_cell_measurement_reflns_used 306
_cell_measurement_temperature 150(2)
_cell_measurement_theta_max 18.605
_cell_measurement_theta_min 3.633
_cell_volume 1268.5(12)
_computing_cell_refinement 'local programs'
_computing_data_collection 'Bruker SMART'
_computing_data_reduction 'Bruker SAINT'
_computing_molecular_graphics 'ORTEX (P.McArdle, 1995)'
_computing_publication_material 'SHELXL-97/2 (Sheldrick,1997)'
_computing_structure_refinement 'Bruker SHELXTL'
_computing_structure_solution 'Bruker SHELXTL'
_diffrn_ambient_temperature 150(2)
_diffrn_measured_fraction_theta_full 0.974
_diffrn_measured_fraction_theta_max 0.974
_diffrn_measurement_device_type 'Bruker APEXII diffractometer'
_diffrn_measurement_method '\w rotation with narrow frames'
_diffrn_radiation_monochromator 'Silicon 111'
_diffrn_radiation_source 'Daresbury SRS station 16.2 SMX'
_diffrn_radiation_type Synchrotron
_diffrn_radiation_wavelength 0.8460
_diffrn_reflns_av_R_equivalents 0.0000
_diffrn_reflns_av_sigmaI/netI 0.2212
_diffrn_reflns_limit_h_max 9
_diffrn_reflns_limit_h_min -9
_diffrn_reflns_limit_k_max 16
_diffrn_reflns_limit_k_min -16
_diffrn_reflns_limit_l_max 0
_diffrn_reflns_limit_l_min -14
_diffrn_reflns_number 3924
_diffrn_reflns_theta_full 31.18
_diffrn_reflns_theta_max 31.18
_diffrn_reflns_theta_min 4.36
_exptl_absorpt_coefficient_mu 1.945
_exptl_absorpt_correction_T_max 0.99
_exptl_absorpt_correction_T_min 0.93
_exptl_absorpt_correction_type multi-scan
_exptl_absorpt_process_details
;
?
;
_exptl_crystal_colour Colourless
_exptl_crystal_density_diffrn 1.548
_exptl_crystal_density_method 'not measured'
_exptl_crystal_description Block
_exptl_crystal_F_000 612
_exptl_crystal_size_max 0.03
_exptl_crystal_size_mid 0.02
_exptl_crystal_size_min 0.01
_refine_diff_density_max 0.913
_refine_diff_density_min -0.905
_refine_diff_density_rms 0.139
_refine_ls_abs_structure_details 'Flack H D (1983), Acta Cryst. A39, 876-881'
_refine_ls_abs_structure_Flack -0.12(5)
_refine_ls_extinction_coef 0.021(3)
_refine_ls_extinction_expression Fc^*^=kFc[1+0.001xFc^2^\l^3^/sin(2\q)]^-1/4^
_refine_ls_extinction_method SHELXL
_refine_ls_goodness_of_fit_ref 0.973
_refine_ls_hydrogen_treatment constr
_refine_ls_matrix_type full
_refine_ls_number_parameters 317
_refine_ls_number_reflns 3924
_refine_ls_number_restraints 79
_refine_ls_restrained_S_all 0.965
_refine_ls_R_factor_all 0.1663
_refine_ls_R_factor_gt 0.0872
_refine_ls_shift/su_max 0.001
_refine_ls_shift/su_mean 0.000
_refine_ls_structure_factor_coef Fsqd
_refine_ls_weighting_details 'calc w=1/[\s^2^(Fo^2^)+(0.0851P)^2^+0.0000P] where P=(Fo^2^+2Fc^2^)/3'
_refine_ls_weighting_scheme calc
_refine_ls_wR_factor_gt 0.1646
_refine_ls_wR_factor_ref 0.2006
_reflns_number_gt 2142
_reflns_number_total 3924
_reflns_threshold_expression >2sigma(I)
_cod_data_source_file b808350a.txt
_cod_data_source_block compound_4_bath162
_cod_depositor_comments
;
The following automatic conversions were performed:
'_symmetry_cell_setting' value 'Monoclinic' changed to 'monoclinic'
according to '/home/saulius/struct/CIF-dictionaries/cif_core.dic'
dictionary named 'cif_core.dic' version 2.4.1 from
2010-06-29.

'_exptl_absorpt_correction_type' value 'Multi-Scan' changed
to 'multi-scan' according to
'/home/saulius/struct/CIF-dictionaries/cif_core.dic' dictionary named
'cif_core.dic' version 2.4.1 from 2010-06-29.

Automatic conversion script
Id: cif_fix_enum 1527 2010-12-29 10:47:43Z saulius 
;
_cod_original_sg_symbol_H-M P21
_cod_database_code 7202250

loop_
_symmetry_equiv_pos_as_xyz
'x, y, z'
'-x, y+1/2, -z'

loop_
_atom_site_label
_atom_site_type_symbol
_atom_site_fract_x
_atom_site_fract_y
_atom_site_fract_z
_atom_site_U_iso_or_equiv
_atom_site_adp_type
_atom_site_occupancy
_atom_site_symmetry_multiplicity
_atom_site_calc_flag
_atom_site_refinement_flags
_atom_site_disorder_assembly
_atom_site_disorder_group
Zn1 Zn 0.6907(3) 0.50776(13) 0.83977(18) 0.0343(7) Uani 1 1 d . . .
Zn2 Zn 0.6223(4) 0.67013(13) 0.65958(19) 0.0354(7) Uani 1 1 d . . .
O1 O 0.5935(18) 0.6510(8) 0.8257(10) 0.032(3) Uani 1 1 d . . .
O2 O 0.730(2) 0.7987(9) 0.7032(10) 0.041(4) Uani 1 1 d . . .
O3 O 0.563(2) 0.9633(9) 1.1344(10) 0.039(4) Uani 1 1 d . . .
O4 O 0.2657(17) 0.9948(10) 0.9991(10) 0.036(4) Uani 1 1 d . . .
O5 O 0.787(2) 0.3774(9) 0.7976(11) 0.044(4) Uani 1 1 d . . .
O6 O 0.6516(16) 0.5224(10) 0.6704(10) 0.032(3) Uani 1 1 d U . .
O7 O 0.3121(18) 0.1892(9) 0.4975(9) 0.036(3) Uani 1 1 d . . .
O8 O 0.6297(18) 0.1984(8) 0.3769(10) 0.037(4) Uani 1 1 d . . .
O9 O 0.9318(18) 0.5798(8) 0.8167(11) 0.040(4) Uani 1 1 d . . .
O10 O 1.212(2) 0.5283(9) 0.7072(10) 0.054(4) Uani 1 1 d . . .
O11A O 1.025(5) 0.535(2) 0.488(3) 0.070(10) Uiso 0.50 1 d P A 2
O11B O 0.911(4) 0.5479(19) 0.407(2) 0.045(7) Uiso 0.50 1 d P B 1
C1 C 0.473(3) 0.6849(12) 0.9988(15) 0.046(6) Uani 1 1 d . . .
H1A H 0.4588 0.6146 0.9966 0.069 Uiso 1 1 calc R . .
H1B H 0.3576 0.7154 1.0111 0.069 Uiso 1 1 calc R . .
H1C H 0.5543 0.7024 1.0587 0.069 Uiso 1 1 calc R . .
C2 C 0.545(3) 0.7179(14) 0.8957(16) 0.033(5) Uani 1 1 d U . .
C3 C 0.574(3) 0.8189(13) 0.8731(15) 0.029(5) Uani 1 1 d U . .
C4 C 0.680(3) 0.8500(14) 0.7830(16) 0.034(5) Uani 1 1 d U . .
C5 C 0.730(3) 0.9596(13) 0.7732(16) 0.047(7) Uani 1 1 d . . .
H5A H 0.8149 0.9683 0.7134 0.071 Uiso 1 1 calc R . .
H5B H 0.7825 0.9817 0.8425 0.071 Uiso 1 1 calc R . .
H5C H 0.6224 0.9974 0.7576 0.071 Uiso 1 1 calc R . .
C6 C 0.803(3) 0.8724(17) 1.0595(19) 0.051(7) Uani 1 1 d . . .
H6A H 0.8640 0.9060 1.1194 0.076 Uiso 1 1 calc R . .
H6B H 0.8641 0.8848 0.9900 0.076 Uiso 1 1 calc R . .
H6C H 0.8019 0.8028 1.0742 0.076 Uiso 1 1 calc R . .
C7 C 0.610(3) 0.9094(15) 1.0512(17) 0.034(6) Uani 1 1 d U . .
C8 C 0.514(2) 0.8917(13) 0.9545(14) 0.024(4) Uani 1 1 d U . .
C9 C 0.345(3) 0.9355(13) 0.9377(15) 0.023(5) Uani 1 1 d U . .
C10 C 0.248(4) 0.9152(15) 0.8306(18) 0.057(7) Uani 1 1 d . . .
H10A H 0.1263 0.8954 0.8465 0.085 Uiso 1 1 calc R . .
H10B H 0.3092 0.8633 0.7909 0.085 Uiso 1 1 calc R . .
H10C H 0.2469 0.9737 0.7853 0.085 Uiso 1 1 calc R . .
C11 C 0.776(3) 0.2150(13) 0.7308(16) 0.043(6) Uani 1 1 d . . .
H11A H 0.8801 0.2063 0.7779 0.064 Uiso 1 1 calc R . .
H11B H 0.7986 0.1871 0.6581 0.064 Uiso 1 1 calc R . .
H11C H 0.6735 0.1826 0.7641 0.064 Uiso 1 1 calc R . .
C12 C 0.737(3) 0.3208(13) 0.7189(15) 0.030(5) Uani 1 1 d U . .
C13 C 0.643(3) 0.3547(15) 0.6216(17) 0.039(6) Uani 1 1 d U . .
C14 C 0.604(3) 0.4519(13) 0.6019(14) 0.027(4) Uani 1 1 d U . .
C15 C 0.518(3) 0.4776(13) 0.4954(16) 0.041(6) Uani 1 1 d . . .
H15A H 0.3961 0.4532 0.4942 0.062 Uiso 1 1 calc R . .
H15B H 0.5850 0.4486 0.4348 0.062 Uiso 1 1 calc R . .
H15C H 0.5169 0.5480 0.4869 0.062 Uiso 1 1 calc R . .
C16 C 0.303(3) 0.2719(15) 0.6661(19) 0.047(6) Uani 1 1 d . . .
H16A H 0.2752 0.3410 0.6671 0.071 Uiso 1 1 calc R . .
H16B H 0.3779 0.2560 0.7296 0.071 Uiso 1 1 calc R . .
H16C H 0.1928 0.2345 0.6697 0.071 Uiso 1 1 calc R . .
C17 C 0.399(3) 0.2477(14) 0.5627(16) 0.027(5) Uani 1 1 d U . .
C18 C 0.570(3) 0.2818(13) 0.5443(15) 0.031(5) Uani 1 1 d U . .
C19 C 0.669(3) 0.2542(14) 0.4547(16) 0.027(5) Uani 1 1 d U . .
C20 C 0.863(3) 0.2907(18) 0.4483(17) 0.056(8) Uani 1 1 d . . .
H20A H 0.9411 0.2370 0.4279 0.084 Uiso 1 1 calc R . .
H20B H 0.8994 0.3162 0.5202 0.084 Uiso 1 1 calc R . .
H20C H 0.8717 0.3418 0.3929 0.084 Uiso 1 1 calc R . .
C21 C 1.009(3) 0.6466(15) 0.8918(18) 0.057(7) Uani 1 1 d . . .
H21A H 0.9274 0.7010 0.9026 0.086 Uiso 1 1 calc R . .
H21B H 1.1211 0.6703 0.8621 0.086 Uiso 1 1 calc R . .
H21C H 1.0301 0.6144 0.9624 0.086 Uiso 1 1 calc R . .

loop_
_atom_site_aniso_label
_atom_site_aniso_U_11
_atom_site_aniso_U_22
_atom_site_aniso_U_33
_atom_site_aniso_U_23
_atom_site_aniso_U_13
_atom_site_aniso_U_12
Zn1 0.0584(17) 0.0226(12) 0.0219(12) -0.0004(13) 0.0005(11) 0.0000(13)
Zn2 0.0594(18) 0.0203(12) 0.0264(13) 0.0017(13) 0.0021(12) 0.0011(12)
O1 0.056(10) 0.019(8) 0.023(7) -0.010(6) -0.006(7) 0.001(6)
O2 0.064(12) 0.028(8) 0.030(8) -0.017(6) 0.019(7) -0.011(7)
O3 0.059(11) 0.035(8) 0.023(8) 0.004(6) -0.005(7) -0.021(7)
O4 0.042(9) 0.023(8) 0.043(8) -0.006(7) 0.002(6) 0.001(7)
O5 0.062(12) 0.026(8) 0.042(9) -0.002(7) -0.002(8) -0.004(8)
O6 0.038(5) 0.029(5) 0.030(5) 0.007(4) 0.002(4) -0.002(4)
O7 0.064(10) 0.026(8) 0.017(6) 0.002(6) -0.001(6) -0.004(7)
O8 0.046(10) 0.028(8) 0.037(8) -0.009(6) 0.018(7) -0.002(7)
O9 0.044(10) 0.027(7) 0.051(9) -0.011(7) -0.003(7) -0.002(6)
O10 0.070(11) 0.034(9) 0.059(9) 0.010(7) 0.006(8) 0.001(8)
C1 0.098(19) 0.006(9) 0.033(12) -0.006(9) -0.011(12) 0.005(11)
C2 0.034(7) 0.034(6) 0.033(6) -0.001(5) 0.003(5) 0.000(5)
C3 0.031(6) 0.025(6) 0.031(6) 0.002(4) 0.004(4) 0.001(5)
C4 0.036(7) 0.031(6) 0.036(6) -0.004(5) -0.001(5) 0.000(5)
C5 0.09(2) 0.021(10) 0.033(12) -0.004(9) 0.003(12) -0.012(12)
C6 0.064(19) 0.026(12) 0.062(17) -0.011(11) 0.002(13) 0.001(12)
C7 0.037(7) 0.033(7) 0.032(7) -0.002(5) 0.003(5) 0.002(5)
C8 0.023(6) 0.025(6) 0.025(6) -0.002(4) 0.004(4) -0.001(4)
C9 0.027(6) 0.023(6) 0.020(6) 0.001(4) 0.003(4) -0.002(4)
C10 0.10(2) 0.045(13) 0.024(12) -0.006(11) 0.000(14) -0.001(13)
C11 0.068(18) 0.032(12) 0.029(12) -0.004(9) 0.008(11) -0.003(11)
C12 0.034(6) 0.025(6) 0.029(6) 0.000(4) 0.002(5) 0.005(5)
C13 0.044(7) 0.034(7) 0.040(7) 0.004(5) 0.000(5) -0.002(5)
C14 0.030(6) 0.025(6) 0.025(6) 0.001(4) 0.002(4) 0.003(5)
C15 0.054(17) 0.024(11) 0.046(13) 0.004(10) -0.002(11) 0.008(10)
C16 0.051(15) 0.044(12) 0.047(14) -0.027(12) -0.001(13) -0.007(11)
C17 0.031(6) 0.025(6) 0.026(6) 0.001(4) -0.001(5) 0.007(5)
C18 0.035(6) 0.028(6) 0.029(6) 0.001(4) -0.003(4) 0.000(5)
C19 0.030(7) 0.025(6) 0.025(6) -0.002(4) 0.001(4) 0.000(5)
C20 0.09(2) 0.054(16) 0.022(12) -0.015(11) 0.001(12) -0.008(14)
C21 0.068(18) 0.036(14) 0.068(16) -0.005(11) 0.012(13) -0.030(12)

loop_
_atom_type_symbol
_atom_type_description
_atom_type_scat_dispersion_real
_atom_type_scat_dispersion_imag
_atom_type_scat_source
C C 0.0033 0.0016 'International Tables Vol C Tables 4.2.6.8 and 6.1.1.4'
H H 0.0000 0.0000 'International Tables Vol C Tables 4.2.6.8 and 6.1.1.4'
O O 0.0106 0.0060 'International Tables Vol C Tables 4.2.6.8 and 6.1.1.4'
Zn Zn 0.2839 1.4301 'International Tables Vol C Tables 4.2.6.8 and 6.1.1.4'

loop_
_geom_angle_atom_site_label_1
_geom_angle_atom_site_label_2
_geom_angle_atom_site_label_3
_geom_angle
_geom_angle_site_symmetry_1
_geom_angle_site_symmetry_3
_geom_angle_publ_flag
O4 Zn1 O5 96.4(6) 2_647 . ?
O4 Zn1 O3 88.5(5) 2_647 2_647 ?
O5 Zn1 O3 96.2(6) . 2_647 ?
O4 Zn1 O6 178.5(6) 2_647 . ?
O5 Zn1 O6 83.4(5) . . ?
O3 Zn1 O6 93.0(5) 2_647 . ?
O4 Zn1 O9 91.9(5) 2_647 . ?
O5 Zn1 O9 94.6(5) . . ?
O3 Zn1 O9 169.2(5) 2_647 . ?
O6 Zn1 O9 86.6(5) . . ?
O4 Zn1 O1 102.7(5) 2_647 . ?
O5 Zn1 O1 160.5(5) . . ?
O3 Zn1 O1 88.3(5) 2_647 . ?
O6 Zn1 O1 77.4(5) . . ?
O9 Zn1 O1 81.0(5) . . ?
O8 Zn2 O7 90.0(6) 2_656 2_656 ?
O8 Zn2 O2 105.5(6) 2_656 . ?
O7 Zn2 O2 92.0(5) 2_656 . ?
O8 Zn2 O1 98.1(5) 2_656 . ?
O7 Zn2 O1 171.7(6) 2_656 . ?
O2 Zn2 O1 84.2(5) . . ?
O8 Zn2 O6 108.1(5) 2_656 . ?
O7 Zn2 O6 99.5(5) 2_656 . ?
O2 Zn2 O6 144.3(6) . . ?
O1 Zn2 O6 79.7(5) . . ?
C2 O1 Zn2 125.4(11) . . ?
C2 O1 Zn1 134.9(12) . . ?
Zn2 O1 Zn1 99.4(5) . . ?
C4 O2 Zn2 125.1(13) . . ?
C7 O3 Zn1 123.5(13) . 2_657 ?
C9 O4 Zn1 124.2(13) . 2_657 ?
C12 O5 Zn1 128.9(13) . . ?
C14 O6 Zn2 131.1(11) . . ?
C14 O6 Zn1 125.7(11) . . ?
Zn2 O6 Zn1 100.0(6) . . ?
C17 O7 Zn2 122.5(13) . 2_646 ?
C19 O8 Zn2 120.6(12) . 2_646 ?
C21 O9 Zn1 125.2(12) . . ?
O1 C2 C1 116.6(17) . . ?
O1 C2 C3 121.2(16) . . ?
C1 C2 C3 122.0(17) . . ?
C4 C3 C2 121.7(17) . . ?
C4 C3 C8 118.7(16) . . ?
C2 C3 C8 119.0(16) . . ?
O2 C4 C3 126.3(18) . . ?
O2 C4 C5 114.5(17) . . ?
C3 C4 C5 119.1(17) . . ?
O3 C7 C8 128(2) . . ?
O3 C7 C6 113.5(18) . . ?
C8 C7 C6 118.6(18) . . ?
C7 C8 C9 120.2(17) . . ?
C7 C8 C3 121.5(18) . . ?
C9 C8 C3 117.9(16) . . ?
O4 C9 C8 128.2(17) . . ?
O4 C9 C10 113.5(18) . . ?
C8 C9 C10 118.2(17) . . ?
O5 C12 C13 123.2(17) . . ?
O5 C12 C11 117.6(18) . . ?
C13 C12 C11 119.2(18) . . ?
C14 C13 C12 123.5(19) . . ?
C14 C13 C18 117.9(19) . . ?
C12 C13 C18 118.3(18) . . ?
O6 C14 C13 122.7(17) . . ?
O6 C14 C15 119.0(15) . . ?
C13 C14 C15 118.1(17) . . ?
O7 C17 C18 125.2(18) . . ?
O7 C17 C16 113.9(18) . . ?
C18 C17 C16 120.8(18) . . ?
C19 C18 C17 122.4(18) . . ?
C19 C18 C13 119.5(19) . . ?
C17 C18 C13 118.1(18) . . ?
O8 C19 C18 130.0(19) . . ?
O8 C19 C20 112.4(16) . . ?
C18 C19 C20 117.4(18) . . ?

loop_
_geom_bond_atom_site_label_1
_geom_bond_atom_site_label_2
_geom_bond_distance
_geom_bond_site_symmetry_2
_geom_bond_publ_flag
Zn1 O4 1.993(13) 2_647 ?
Zn1 O5 2.012(14) . ?
Zn1 O3 2.031(16) 2_647 ?
Zn1 O6 2.088(13) . ?
Zn1 O9 2.093(13) . ?
Zn1 O1 2.121(12) . ?
Zn2 O8 1.988(14) 2_656 ?
Zn2 O7 1.991(11) 2_656 ?
Zn2 O2 2.025(13) . ?
Zn2 O1 2.048(12) . ?
Zn2 O6 2.061(14) . ?
O1 C2 1.31(2) . ?
O2 C4 1.26(2) . ?
O3 C7 1.31(2) . ?
O3 Zn1 2.031(16) 2_657 ?
O4 C9 1.26(2) . ?
O4 Zn1 1.993(13) 2_657 ?
O5 C12 1.29(2) . ?
O6 C14 1.33(2) . ?
O7 C17 1.31(2) . ?
O7 Zn2 1.991(11) 2_646 ?
O8 C19 1.26(2) . ?
O8 Zn2 1.988(14) 2_646 ?
O9 C21 1.42(2) . ?
C1 C2 1.44(3) . ?
C2 C3 1.44(2) . ?
C3 C4 1.42(3) . ?
C3 C8 1.48(2) . ?
C4 C5 1.57(3) . ?
C6 C7 1.54(3) . ?
C7 C8 1.40(3) . ?
C8 C9 1.42(3) . ?
C9 C10 1.52(3) . ?
C11 C12 1.50(2) . ?
C12 C13 1.45(3) . ?
C13 C14 1.40(3) . ?
C13 C18 1.48(3) . ?
C14 C15 1.49(3) . ?
C16 C17 1.49(3) . ?
C17 C18 1.39(3) . ?
C18 C19 1.37(3) . ?
C19 C20 1.55(3) . ?
